data_1502680
loop_
_publ_author_name
'Cao, Deng-Ke'
'Sreevidya, Thekku Veedu'
'Botoshansky, Mark'
'Golden, Gilad'
'Benedict, Jason Brown'
'Kaftory, Menahem'

_publ_section_title
;
 Kinetics of solid state photodimerization of 1,4-dimethyl-2-pyridinone in
 its molecular compound.
;
_journal_issue 27
_journal_name_full 'The journal of physical chemistry. A'
_journal_page_first 7377
_journal_page_last 7381
_journal_paper_doi 10.1021/jp101703q
_journal_volume 114
_journal_year 2010
_chemical_formula_moiety 'C30 H22 O2 : 2(C7 H9 N O)'
_chemical_formula_sum 'C44 H40 N2 O4'
_chemical_formula_weight 660.78
_chemical_name_systematic
; 
 1,1,6,6-tetraphenyl-2,4-hexadiyne-1,6-diol : 2(1,4-dimethyl-2-pyridinone)  
;
_space_group_IT_number 2
_symmetry_cell_setting triclinic
_symmetry_space_group_name_Hall '-P 1'
_symmetry_space_group_name_H-M 'P -1'
_atom_sites_solution_hydrogens geom
_atom_sites_solution_primary direct
_atom_sites_solution_secondary difmap
_audit_creation_method SHELXL-97
_cell_angle_alpha 67.875(2)
_cell_angle_beta 84.032(2)
_cell_angle_gamma 67.981(2)
_cell_formula_units_Z 1
_cell_length_a 8.4124(7)
_cell_length_b 10.7275(10)
_cell_length_c 11.4652(10)
_cell_measurement_reflns_used 1943
_cell_measurement_temperature 280(2)
_cell_measurement_theta_max 26.11
_cell_measurement_theta_min 2.22
_cell_volume 887.73(14)
_computing_cell_refinement 'Bruker SAINT'
_computing_data_collection 'Bruker APEX2'
_computing_data_reduction 'Bruker SAINT'
_computing_structure_refinement 'SHELXL-97 (Sheldrick, 1997)'
_computing_structure_solution 'SHELXS-97 (Sheldrick, 1990)'
_diffrn_ambient_temperature 280(2)
_diffrn_measured_fraction_theta_full 0.993
_diffrn_measured_fraction_theta_max 0.993
_diffrn_measurement_device_type 'Bruker APEX-II CCD'
_diffrn_measurement_method '\f and \w scans'
_diffrn_radiation_monochromator graphite
_diffrn_radiation_source 'sealed tube'
_diffrn_radiation_type MoK\a
_diffrn_radiation_wavelength 0.71073
_diffrn_reflns_av_R_equivalents 0.0260
_diffrn_reflns_av_sigmaI/netI 0.0431
_diffrn_reflns_limit_h_max 9
_diffrn_reflns_limit_h_min -11
_diffrn_reflns_limit_k_max 14
_diffrn_reflns_limit_k_min -14
_diffrn_reflns_limit_l_max 15
_diffrn_reflns_limit_l_min -10
_diffrn_reflns_number 8439
_diffrn_reflns_theta_full 28.36
_diffrn_reflns_theta_max 28.36
_diffrn_reflns_theta_min 1.92
_diffrn_standards_number 0
_exptl_absorpt_coefficient_mu 0.079
_exptl_absorpt_correction_type none
_exptl_crystal_colour colorless
_exptl_crystal_density_diffrn 1.236
_exptl_crystal_density_method 'not measured'
_exptl_crystal_description prism
_exptl_crystal_F_000 350
_exptl_crystal_size_max 0.2
_exptl_crystal_size_mid 0.2
_exptl_crystal_size_min 0.2
_refine_diff_density_max 0.169
_refine_diff_density_min -0.134
_refine_diff_density_rms 0.035
_refine_ls_extinction_coef 0.029(4)
_refine_ls_extinction_expression Fc^*^=kFc[1+0.001xFc^2^\l^3^/sin(2\q)]^-1/4^
_refine_ls_extinction_method SHELXL
_refine_ls_goodness_of_fit_ref 1.001
_refine_ls_hydrogen_treatment mixed
_refine_ls_matrix_type full
_refine_ls_number_parameters 232
_refine_ls_number_reflns 4421
_refine_ls_number_restraints 0
_refine_ls_restrained_S_all 1.001
_refine_ls_R_factor_all 0.0833
_refine_ls_R_factor_gt 0.0438
_refine_ls_shift/su_max 0.007
_refine_ls_shift/su_mean 0.000
_refine_ls_structure_factor_coef Fsqd
_refine_ls_weighting_details 'calc w=1/[\s^2^(Fo^2^)+(0.0593P)^2^+0.0460P] where P=(Fo^2^+2Fc^2^)/3'
_refine_ls_weighting_scheme calc
_refine_ls_wR_factor_gt 0.1089
_refine_ls_wR_factor_ref 0.1301
_reflns_number_gt 2670
_reflns_number_total 4421
_reflns_threshold_expression >2sigma(I)
_cod_data_source_file jp101703q_si_004.cif
_cod_data_source_block c:\Cao18(280K)
_cod_original_sg_symbol_H-M P-1
_cod_database_code 1502680

loop_
_symmetry_equiv_pos_as_xyz
'x, y, z'
'-x, -y, -z'

loop_
_atom_site_label
_atom_site_type_symbol
_atom_site_fract_x
_atom_site_fract_y
_atom_site_fract_z
_atom_site_U_iso_or_equiv
_atom_site_adp_type
_atom_site_occupancy
_atom_site_symmetry_multiplicity
_atom_site_calc_flag
_atom_site_refinement_flags
O1 O 0.63609(14) 0.73968(12) -0.33375(9) 0.0471(3) Uani 1 1 d .
H1 H 0.705(2) 0.650(2) -0.3177(15) 0.056 Uiso 1 1 d .
C1 C 0.52662(18) 0.55241(14) -0.04351(13) 0.0383(3) Uani 1 1 d .
C2 C 0.57292(17) 0.64294(14) -0.11906(13) 0.0380(3) Uani 1 1 d .
C3 C 0.62013(17) 0.75937(14) -0.21677(12) 0.0347(3) Uani 1 1 d .
C4 C 0.78527(17) 0.76621(14) -0.17986(13) 0.0380(3) Uani 1 1 d .
C5 C 0.86473(19) 0.68866(17) -0.06109(15) 0.0469(4) Uani 1 1 d .
H5 H 0.8213 0.6244 -0.0007 0.056 Uiso 1 1 calc R
C6 C 1.0093(2) 0.7063(2) -0.03138(19) 0.0645(5) Uani 1 1 d .
H6 H 1.0622 0.6543 0.0487 0.077 Uiso 1 1 calc R
C7 C 1.0732(2) 0.8005(2) -0.1206(2) 0.0773(6) Uani 1 1 d .
H7 H 1.1692 0.8131 -0.1007 0.093 Uiso 1 1 calc R
C8 C 0.9965(3) 0.8765(2) -0.2390(2) 0.0810(6) Uani 1 1 d .
H8 H 1.0409 0.9402 -0.2992 0.097 Uiso 1 1 calc R
C9 C 0.8540(2) 0.85911(19) -0.26912(17) 0.0608(5) Uani 1 1 d .
H9 H 0.8036 0.9101 -0.3500 0.073 Uiso 1 1 calc R
C10 C 0.47313(17) 0.90318(14) -0.23253(12) 0.0361(3) Uani 1 1 d .
C11 C 0.3820(2) 0.99138(16) -0.34574(14) 0.0460(4) Uani 1 1 d .
H11 H 0.4100 0.9641 -0.4154 0.055 Uiso 1 1 calc R
C12 C 0.2491(2) 1.12033(18) -0.35619(16) 0.0588(4) Uani 1 1 d .
H12 H 0.1897 1.1798 -0.4332 0.071 Uiso 1 1 calc R
C13 C 0.2047(2) 1.16064(18) -0.25355(18) 0.0599(5) Uani 1 1 d .
H13 H 0.1145 1.2465 -0.2604 0.072 Uiso 1 1 calc R
C14 C 0.2951(2) 1.07280(18) -0.13992(17) 0.0582(4) Uani 1 1 d .
H14 H 0.2655 1.0995 -0.0700 0.070 Uiso 1 1 calc R
C15 C 0.4287(2) 0.94597(17) -0.12992(14) 0.0469(4) Uani 1 1 d .
H15 H 0.4900 0.8882 -0.0534 0.056 Uiso 1 1 calc R
O2 O 0.18891(17) 0.54615(12) 0.29525(11) 0.0684(4) Uani 1 1 d .
N1 N 0.29170(19) 0.69846(16) 0.32708(14) 0.0604(4) Uani 1 1 d .
C16 C 0.2290(2) 0.58858(17) 0.37177(16) 0.0510(4) Uani 1 1 d .
C17 C 0.2117(2) 0.53389(18) 0.50356(16) 0.0574(4) Uani 1 1 d .
H17 H 0.1667 0.4612 0.5369 0.069 Uiso 1 1 calc R
C18 C 0.2570(2) 0.58152(19) 0.58374(16) 0.0618(5) Uani 1 1 d .
C19 C 0.3267(3) 0.6904(2) 0.5320(2) 0.0738(6) Uani 1 1 d .
H19 H 0.3623 0.7243 0.5842 0.089 Uiso 1 1 calc R
C20 C 0.3416(3) 0.7452(2) 0.4067(2) 0.0763(6) Uani 1 1 d .
H20 H 0.3874 0.8174 0.3735 0.092 Uiso 1 1 calc R
C21 C 0.3023(3) 0.7662(3) 0.19021(19) 0.0965(7) Uani 1 1 d .
H21A H 0.1888 0.8235 0.1525 0.145 Uiso 1 1 calc R
H21B H 0.3568 0.6925 0.1554 0.145 Uiso 1 1 calc R
H21C H 0.3682 0.8268 0.1732 0.145 Uiso 1 1 calc R
C22 C 0.2360(4) 0.5204(3) 0.72344(18) 0.0998(8) Uani 1 1 d .
H22A H 0.2637 0.4181 0.7502 0.150 Uiso 1 1 calc R
H22B H 0.1194 0.5656 0.7422 0.150 Uiso 1 1 calc R
H22C H 0.3115 0.5385 0.7670 0.150 Uiso 1 1 calc R

loop_
_atom_site_aniso_label
_atom_site_aniso_U_11
_atom_site_aniso_U_22
_atom_site_aniso_U_33
_atom_site_aniso_U_23
_atom_site_aniso_U_13
_atom_site_aniso_U_12
O1 0.0611(7) 0.0422(6) 0.0423(6) -0.0198(5) 0.0042(5) -0.0196(5)
C1 0.0374(8) 0.0339(7) 0.0462(8) -0.0146(6) 0.0036(6) -0.0161(6)
C2 0.0383(8) 0.0339(7) 0.0442(7) -0.0140(6) 0.0029(6) -0.0162(6)
C3 0.0387(7) 0.0330(7) 0.0353(7) -0.0120(5) 0.0044(5) -0.0174(6)
C4 0.0352(8) 0.0327(7) 0.0496(8) -0.0182(6) 0.0067(6) -0.0141(6)
C5 0.0418(9) 0.0481(9) 0.0558(9) -0.0250(7) 0.0027(7) -0.0157(7)
C6 0.0439(10) 0.0739(13) 0.0876(13) -0.0489(11) -0.0092(9) -0.0116(9)
C7 0.0398(10) 0.0768(14) 0.140(2) -0.0616(14) 0.0042(11) -0.0262(10)
C8 0.0562(12) 0.0714(13) 0.1240(18) -0.0273(13) 0.0135(12) -0.0434(11)
C9 0.0532(10) 0.0538(10) 0.0742(11) -0.0116(8) 0.0068(8) -0.0314(9)
C10 0.0367(8) 0.0321(7) 0.0422(7) -0.0112(6) 0.0041(6) -0.0186(6)
C11 0.0477(9) 0.0425(8) 0.0445(8) -0.0086(6) 0.0011(6) -0.0197(7)
C12 0.0541(10) 0.0436(9) 0.0625(10) -0.0018(8) -0.0084(8) -0.0155(8)
C13 0.0469(10) 0.0386(9) 0.0858(13) -0.0192(9) 0.0003(9) -0.0098(8)
C14 0.0552(10) 0.0524(10) 0.0737(11) -0.0355(9) 0.0093(8) -0.0160(8)
C15 0.0479(9) 0.0429(8) 0.0506(8) -0.0198(7) -0.0003(7) -0.0142(7)
O2 0.0857(9) 0.0538(7) 0.0702(8) -0.0343(6) -0.0133(6) -0.0144(7)
N1 0.0620(9) 0.0576(9) 0.0687(9) -0.0303(7) 0.0096(7) -0.0240(8)
C16 0.0502(9) 0.0391(8) 0.0629(10) -0.0254(8) -0.0072(7) -0.0061(7)
C17 0.0732(12) 0.0415(9) 0.0588(10) -0.0179(7) -0.0068(8) -0.0204(9)
C18 0.0696(12) 0.0469(10) 0.0645(11) -0.0258(8) -0.0132(9) -0.0071(9)
C19 0.0770(14) 0.0711(13) 0.0916(15) -0.0456(12) -0.0172(11) -0.0250(11)
C20 0.0747(14) 0.0746(14) 0.1026(16) -0.0436(12) 0.0073(11) -0.0415(12)
C21 0.120(2) 0.0958(18) 0.0765(14) -0.0295(13) 0.0311(13) -0.0514(16)
C22 0.147(2) 0.0804(16) 0.0628(13) -0.0287(11) -0.0160(13) -0.0243(16)

loop_
_atom_type_symbol
_atom_type_description
_atom_type_scat_dispersion_real
_atom_type_scat_dispersion_imag
_atom_type_scat_source
C C 0.0033 0.0016 'International Tables Vol C Tables 4.2.6.8 and 6.1.1.4'
O O 0.0106 0.0060 'International Tables Vol C Tables 4.2.6.8 and 6.1.1.4'
N N 0.0061 0.0033 'International Tables Vol C Tables 4.2.6.8 and 6.1.1.4'
H H 0.0000 0.0000 'International Tables Vol C Tables 4.2.6.8 and 6.1.1.4'

loop_
_geom_angle_atom_site_label_1
_geom_angle_atom_site_label_2
_geom_angle_atom_site_label_3
_geom_angle
_geom_angle_site_symmetry_3
C3 O1 H1 105.5(10) .
C2 C1 C1 179.8(2) 2_665
C1 C2 C3 176.56(15) .
O1 C3 C2 109.73(10) .
O1 C3 C4 110.54(11) .
C2 C3 C4 112.15(11) .
O1 C3 C10 107.91(11) .
C2 C3 C10 107.67(11) .
C4 C3 C10 108.70(10) .
C5 C4 C9 118.87(14) .
C5 C4 C3 123.29(12) .
C9 C4 C3 117.80(13) .
C4 C5 C6 120.38(16) .
C4 C5 H5 119.8 .
C6 C5 H5 119.8 .
C7 C6 C5 119.66(18) .
C7 C6 H6 120.2 .
C5 C6 H6 120.2 .
C6 C7 C8 120.34(17) .
C6 C7 H7 119.8 .
C8 C7 H7 119.8 .
C7 C8 C9 120.29(18) .
C7 C8 H8 119.9 .
C9 C8 H8 119.9 .
C8 C9 C4 120.44(17) .
C8 C9 H9 119.8 .
C4 C9 H9 119.8 .
C11 C10 C15 118.72(14) .
C11 C10 C3 122.06(12) .
C15 C10 C3 119.22(12) .
C10 C11 C12 120.42(15) .
C10 C11 H11 119.8 .
C12 C11 H11 119.8 .
C13 C12 C11 120.35(15) .
C13 C12 H12 119.8 .
C11 C12 H12 119.8 .
C12 C13 C14 119.54(16) .
C12 C13 H13 120.2 .
C14 C13 H13 120.2 .
C15 C14 C13 120.17(16) .
C15 C14 H14 119.9 .
C13 C14 H14 119.9 .
C14 C15 C10 120.79(15) .
C14 C15 H15 119.6 .
C10 C15 H15 119.6 .
C20 N1 C16 121.20(16) .
C20 N1 C21 120.29(18) .
C16 N1 C21 118.51(15) .
O2 C16 N1 119.08(15) .
O2 C16 C17 125.00(16) .
N1 C16 C17 115.91(14) .
C18 C17 C16 123.56(17) .
C18 C17 H17 118.2 .
C16 C17 H17 118.2 .
C17 C18 C19 117.46(17) .
C17 C18 C22 121.77(19) .
C19 C18 C22 120.77(17) .
C20 C19 C18 119.80(16) .
C20 C19 H19 120.1 .
C18 C19 H19 120.1 .
C19 C20 N1 121.99(18) .
C19 C20 H20 119.0 .
N1 C20 H20 119.0 .
N1 C21 H21A 109.5 .
N1 C21 H21B 109.5 .
H21A C21 H21B 109.5 .
N1 C21 H21C 109.5 .
H21A C21 H21C 109.5 .
H21B C21 H21C 109.5 .
C18 C22 H22A 109.5 .
C18 C22 H22B 109.5 .
H22A C22 H22B 109.5 .
C18 C22 H22C 109.5 .
H22A C22 H22C 109.5 .
H22B C22 H22C 109.5 .

loop_
_geom_bond_atom_site_label_1
_geom_bond_atom_site_label_2
_geom_bond_distance
_geom_bond_site_symmetry_2
O1 C3 1.4199(15) .
O1 H1 0.872(18) .
C1 C2 1.1938(18) .
C1 C1 1.378(3) 2_665
C2 C3 1.4826(18) .
C3 C4 1.5286(19) .
C3 C10 1.5323(19) .
C4 C5 1.383(2) .
C4 C9 1.384(2) .
C5 C6 1.393(2) .
C5 H5 0.9300 .
C6 C7 1.368(3) .
C6 H6 0.9300 .
C7 C8 1.371(3) .
C7 H7 0.9300 .
C8 C9 1.376(2) .
C8 H8 0.9300 .
C9 H9 0.9300 .
C10 C11 1.3803(19) .
C10 C15 1.3861(19) .
C11 C12 1.386(2) .
C11 H11 0.9300 .
C12 C13 1.372(2) .
C12 H12 0.9300 .
C13 C14 1.381(2) .
C13 H13 0.9300 .
C14 C15 1.375(2) .
C14 H14 0.9300 .
C15 H15 0.9300 .
O2 C16 1.2522(17) .
N1 C20 1.358(2) .
N1 C16 1.373(2) .
N1 C21 1.469(2) .
C16 C17 1.414(2) .
C17 C18 1.351(2) .
C17 H17 0.9300 .
C18 C19 1.406(3) .
C18 C22 1.505(3) .
C19 C20 1.344(3) .
C19 H19 0.9300 .
C20 H20 0.9300 .
C21 H21A 0.9600 .
C21 H21B 0.9600 .
C21 H21C 0.9600 .
C22 H22A 0.9600 .
C22 H22B 0.9600 .
C22 H22C 0.9600 .
